data_4066332
loop_
_publ_author_name
'Kim, Sung-Kwan'
'Kim, Tae-Jin'
'Chung, Jae-Ho'
'Hahn, Tak-Kyu'
'Chae, Sung-Soek'
'Lee, Ho-Seong'
'Cheong, Minserk'
'Kang, Sang Ook'

_publ_section_title
;
 Bimetallic Ethylene Tetramerization Catalysts Derived from Chiral DPPDME
 Ligands: Syntheses, Structural Characterizations, and Catalytic
 Performance of [(DPPDME)CrCl3]2(DPPDME =S,S- andR,R-chiraphos
 andmeso-achiraphos)
;
_journal_issue 22
_journal_name_full Organometallics
_journal_page_first 5805
_journal_paper_doi 10.1021/om100400b
_journal_volume 29
_journal_year 2010
_chemical_formula_sum 'C32 H34 Cl3 Cr N2 P2'
_chemical_formula_weight 666.90
_chemical_name_systematic
;
 ?
;
_space_group_IT_number 9
_symmetry_space_group_name_Hall 'C -2yc'
_symmetry_space_group_name_H-M 'C 1 c 1'
_atom_sites_solution_hydrogens geom
_atom_sites_solution_primary direct
_atom_sites_solution_secondary difmap
_audit_creation_method SHELXL-97
_cell_angle_alpha 90.00
_cell_angle_beta 122.164(6)
_cell_angle_gamma 90.00
_cell_formula_units_Z 4
_cell_length_a 28.347(9)
_cell_length_b 8.071(3)
_cell_length_c 16.468(5)
_cell_measurement_temperature 233(2)
_cell_volume 3189.5(18)
_computing_structure_refinement 'SHELXL-97 (Sheldrick, 1997)'
_diffrn_ambient_temperature 233(2)
_diffrn_measured_fraction_theta_full 0.998
_diffrn_measured_fraction_theta_max 0.998
_diffrn_radiation_monochromator graphite
_diffrn_radiation_source 'fine-focus sealed tube'
_diffrn_radiation_type MoK\a
_diffrn_radiation_wavelength 0.71073
_diffrn_reflns_av_R_equivalents 0.0512
_diffrn_reflns_av_sigmaI/netI 0.0885
_diffrn_reflns_limit_h_max 37
_diffrn_reflns_limit_h_min -37
_diffrn_reflns_limit_k_max 10
_diffrn_reflns_limit_k_min -10
_diffrn_reflns_limit_l_max 21
_diffrn_reflns_limit_l_min -21
_diffrn_reflns_number 15827
_diffrn_reflns_theta_full 28.37
_diffrn_reflns_theta_max 28.37
_diffrn_reflns_theta_min 1.70
_exptl_absorpt_coefficient_mu 0.735
_exptl_absorpt_correction_T_max 0.9388
_exptl_absorpt_correction_T_min 0.8567
_exptl_crystal_density_diffrn 1.389
_exptl_crystal_density_method 'not measured'
_exptl_crystal_F_000 1380
_exptl_crystal_size_max 0.22
_exptl_crystal_size_mid 0.10
_exptl_crystal_size_min 0.09
_refine_diff_density_max 0.478
_refine_diff_density_min -0.335
_refine_diff_density_rms 0.085
_refine_ls_abs_structure_details 'Flack H D (1983), Acta Cryst. A39, 876-881'
_refine_ls_abs_structure_Flack 0.00
_refine_ls_extinction_method none
_refine_ls_goodness_of_fit_ref 1.013
_refine_ls_hydrogen_treatment mixed
_refine_ls_matrix_type full
_refine_ls_number_parameters 365
_refine_ls_number_reflns 7748
_refine_ls_number_restraints 2
_refine_ls_restrained_S_all 1.013
_refine_ls_R_factor_all 0.0908
_refine_ls_R_factor_gt 0.0467
_refine_ls_shift/su_max 0.000
_refine_ls_shift/su_mean 0.000
_refine_ls_structure_factor_coef Fsqd
_refine_ls_weighting_details 'calc w=1/[\s^2^(Fo^2^)+(0.0388P)^2^+0.6983P] where P=(Fo^2^+2Fc^2^)/3'
_refine_ls_weighting_scheme calc
_refine_ls_wR_factor_gt 0.0864
_refine_ls_wR_factor_ref 0.1033
_reflns_number_gt 5397
_reflns_number_total 7748
_reflns_threshold_expression >2sigma(I)
_cod_data_source_file om100400b_si_003.cif
_cod_data_source_block complex_17
_cod_original_cell_volume 3189.3(18)
_cod_database_code 4066332

loop_
_symmetry_equiv_pos_as_xyz
'x, y, z'
'x, -y, z+1/2'
'x+1/2, y+1/2, z'
'x+1/2, -y+1/2, z+1/2'

loop_
_atom_site_label
_atom_site_type_symbol
_atom_site_fract_x
_atom_site_fract_y
_atom_site_fract_z
_atom_site_U_iso_or_equiv
_atom_site_adp_type
_atom_site_occupancy
_atom_site_symmetry_multiplicity
_atom_site_calc_flag
_atom_site_refinement_flags
Cr Cr 0.45183(3) 0.65023(7) 0.03120(4) 0.02249(15) Uani 1 1 d .
Cl1 Cl 0.45759(4) 0.88987(12) 0.11040(7) 0.0328(3) Uani 1 1 d .
Cl2 Cl 0.36974(5) 0.72844(13) -0.10729(7) 0.0333(3) Uani 1 1 d .
Cl3 Cl 0.51166(5) 0.74549(13) -0.01257(7) 0.0320(2) Uani 1 1 d .
P1 P 0.53254(4) 0.52846(13) 0.18047(7) 0.0236(2) Uani 1 1 d .
P2 P 0.39724(4) 0.49453(13) 0.08758(7) 0.0234(2) Uani 1 1 d .
N1 N 0.44735(14) 0.4225(4) -0.0303(2) 0.0233(7) Uani 1 1 d .
N2 N 0.6930(7) 0.7472(14) 0.0397(10) 0.207(6) Uani 1 1 d .
C1 C 0.50400(17) 0.4243(5) 0.2455(3) 0.0275(9) Uani 1 1 d .
HC1 H 0.5306 0.3371 0.2868 0.033 Uiso 1 1 calc R
C2 C 0.44780(16) 0.3412(5) 0.1746(3) 0.0245(9) Uani 1 1 d .
HC2 H 0.4561 0.2684 0.1353 0.029 Uiso 1 1 calc R
C3 C 0.42861(19) 0.2222(5) 0.2234(3) 0.0315(10) Uani 1 1 d .
H3A H 0.4535 0.1276 0.2481 0.047 Uiso 1 1 calc R
H3B H 0.3911 0.1848 0.1772 0.047 Uiso 1 1 calc R
H3C H 0.4291 0.2786 0.2758 0.047 Uiso 1 1 calc R
C4 C 0.49963(19) 0.5522(5) 0.3105(3) 0.0331(10) Uani 1 1 d .
H4A H 0.4818 0.6519 0.2739 0.050 Uiso 1 1 calc R
H4B H 0.5367 0.5790 0.3640 0.050 Uiso 1 1 calc R
H4C H 0.4777 0.5064 0.3344 0.050 Uiso 1 1 calc R
C5 C 0.59143(17) 0.6439(5) 0.2759(3) 0.0291(10) Uani 1 1 d .
C6 C 0.5900(2) 0.8109(6) 0.2890(3) 0.0428(12) Uani 1 1 d .
H6 H 0.5587 0.8731 0.2446 0.051 Uiso 1 1 calc R
C7 C 0.6346(2) 0.8886(6) 0.3677(4) 0.0507(14) Uani 1 1 d .
H7 H 0.6330 1.0030 0.3767 0.061 Uiso 1 1 calc R
C8 C 0.6807(2) 0.8010(7) 0.4318(4) 0.0466(13) Uani 1 1 d .
H8 H 0.7111 0.8548 0.4841 0.056 Uiso 1 1 calc R
C9 C 0.6824(2) 0.6333(7) 0.4196(4) 0.0489(13) Uani 1 1 d .
H9 H 0.7138 0.5720 0.4644 0.059 Uiso 1 1 calc R
C10 C 0.63827(19) 0.5540(6) 0.3419(3) 0.0397(11) Uani 1 1 d .
H10 H 0.6399 0.4394 0.3336 0.048 Uiso 1 1 calc R
C11 C 0.56746(17) 0.3751(5) 0.1502(3) 0.0272(9) Uani 1 1 d .
C12 C 0.59806(19) 0.4336(6) 0.1126(3) 0.0352(11) Uani 1 1 d .
H12 H 0.6012 0.5483 0.1068 0.042 Uiso 1 1 calc R
C13 C 0.6239(2) 0.3247(6) 0.0838(4) 0.0484(13) Uani 1 1 d .
H13 H 0.6456 0.3655 0.0605 0.058 Uiso 1 1 calc R
C14 C 0.6180(2) 0.1571(6) 0.0890(4) 0.0497(14) Uani 1 1 d .
H14 H 0.6342 0.0836 0.0664 0.060 Uiso 1 1 calc R
C15 C 0.5885(2) 0.0959(6) 0.1270(4) 0.0434(13) Uani 1 1 d .
H15 H 0.5858 -0.0190 0.1331 0.052 Uiso 1 1 calc R
C16 C 0.56266(19) 0.2061(5) 0.1563(3) 0.0346(11) Uani 1 1 d .
H16 H 0.5416 0.1648 0.1806 0.042 Uiso 1 1 calc R
C17 C 0.34043(17) 0.3692(5) -0.0039(3) 0.0256(9) Uani 1 1 d .
C18 C 0.34609(18) 0.2042(5) -0.0204(3) 0.0292(10) Uani 1 1 d .
H18 H 0.3808 0.1516 0.0175 0.035 Uiso 1 1 calc R
C19 C 0.3015(2) 0.1162(6) -0.0916(3) 0.0368(11) Uani 1 1 d .
H19 H 0.3059 0.0041 -0.1016 0.044 Uiso 1 1 calc R
C20 C 0.2507(2) 0.1915(6) -0.1479(3) 0.0380(11) Uani 1 1 d .
H20 H 0.2203 0.1307 -0.1958 0.046 Uiso 1 1 calc R
C21 C 0.24435(19) 0.3540(6) -0.1343(3) 0.0395(11) Uani 1 1 d .
H21 H 0.2098 0.4062 -0.1739 0.047 Uiso 1 1 calc R
C22 C 0.28842(18) 0.4418(6) -0.0630(3) 0.0352(11) Uani 1 1 d .
H22 H 0.2834 0.5537 -0.0537 0.042 Uiso 1 1 calc R
C23 C 0.36208(16) 0.6141(5) 0.1343(3) 0.0254(9) Uani 1 1 d .
C24 C 0.34504(17) 0.7739(5) 0.1009(3) 0.0282(9) Uani 1 1 d .
H24 H 0.3534 0.8196 0.0575 0.034 Uiso 1 1 calc R
C25 C 0.31603(17) 0.8672(5) 0.1302(3) 0.0330(10) Uani 1 1 d .
H25 H 0.3052 0.9759 0.1072 0.040 Uiso 1 1 calc R
C26 C 0.30301(19) 0.8026(6) 0.1922(3) 0.0397(12) Uani 1 1 d .
H26 H 0.2835 0.8671 0.2124 0.048 Uiso 1 1 calc R
C27 C 0.3184(2) 0.6430(6) 0.2254(3) 0.0436(12) Uani 1 1 d .
H27 H 0.3088 0.5981 0.2674 0.052 Uiso 1 1 calc R
C28 C 0.34801(19) 0.5483(6) 0.1973(3) 0.0362(11) Uani 1 1 d .
H28 H 0.3587 0.4397 0.2205 0.043 Uiso 1 1 calc R
C29 C 0.44642(19) 0.2976(5) -0.0623(3) 0.0292(10) Uani 1 1 d .
C30 C 0.4449(2) 0.1359(5) -0.1017(4) 0.0440(12) Uani 1 1 d .
H30A H 0.4812 0.0840 -0.0640 0.066 Uiso 1 1 calc R
H30B H 0.4351 0.1478 -0.1675 0.066 Uiso 1 1 calc R
H30C H 0.4173 0.0675 -0.1000 0.066 Uiso 1 1 calc R
C101 C 0.7180(4) 0.7652(11) 0.2117(6) 0.119(3) Uani 1 1 d .
H10A H 0.7236 0.6548 0.2387 0.179 Uiso 1 1 calc R
H10B H 0.6878 0.8192 0.2129 0.179 Uiso 1 1 calc R
H10C H 0.7520 0.8292 0.2493 0.179 Uiso 1 1 calc R
C102 C 0.7045(5) 0.7540(11) 0.1155(9) 0.108(3) Uani 1 1 d .

loop_
_atom_site_aniso_label
_atom_site_aniso_U_11
_atom_site_aniso_U_22
_atom_site_aniso_U_33
_atom_site_aniso_U_23
_atom_site_aniso_U_13
_atom_site_aniso_U_12
Cr 0.0265(3) 0.0219(3) 0.0208(3) -0.0004(3) 0.0138(3) 0.0005(3)
Cl1 0.0342(6) 0.0259(5) 0.0376(6) -0.0070(5) 0.0187(5) 0.0006(5)
Cl2 0.0329(6) 0.0371(6) 0.0248(5) 0.0025(5) 0.0120(5) 0.0048(5)
Cl3 0.0383(6) 0.0309(6) 0.0347(6) 0.0018(5) 0.0248(5) -0.0019(5)
P1 0.0231(6) 0.0264(6) 0.0217(5) 0.0003(4) 0.0122(5) 0.0000(5)
P2 0.0257(6) 0.0247(5) 0.0216(5) -0.0003(5) 0.0138(5) 0.0009(5)
N1 0.0260(19) 0.028(2) 0.0210(18) 0.0025(15) 0.0160(16) 0.0027(15)
N2 0.361(17) 0.139(9) 0.208(12) -0.049(9) 0.210(13) -0.031(9)
C1 0.031(2) 0.030(2) 0.021(2) 0.0018(18) 0.0137(19) 0.0007(19)
C2 0.028(2) 0.027(2) 0.020(2) -0.0006(17) 0.0136(18) -0.0005(18)
C3 0.036(3) 0.032(2) 0.033(2) 0.0033(19) 0.023(2) 0.000(2)
C4 0.039(3) 0.038(3) 0.027(2) -0.0044(19) 0.020(2) 0.001(2)
C5 0.030(2) 0.032(2) 0.032(2) 0.002(2) 0.021(2) -0.003(2)
C6 0.035(3) 0.037(3) 0.041(3) 0.001(2) 0.011(2) -0.002(2)
C7 0.054(3) 0.038(3) 0.049(3) -0.010(2) 0.020(3) -0.016(3)
C8 0.037(3) 0.064(4) 0.032(3) -0.008(3) 0.014(2) -0.018(3)
C9 0.034(3) 0.066(4) 0.036(3) -0.008(3) 0.011(2) 0.002(3)
C10 0.034(3) 0.044(3) 0.033(3) -0.008(2) 0.012(2) 0.000(2)
C11 0.024(2) 0.029(2) 0.025(2) 0.0005(18) 0.0113(19) 0.0010(18)
C12 0.039(3) 0.034(3) 0.038(3) 0.008(2) 0.024(2) 0.008(2)
C13 0.046(3) 0.063(4) 0.047(3) 0.010(3) 0.032(3) 0.020(3)
C14 0.060(4) 0.048(3) 0.043(3) -0.004(3) 0.029(3) 0.020(3)
C15 0.042(3) 0.031(3) 0.049(3) -0.001(2) 0.019(3) 0.007(2)
C16 0.036(3) 0.030(2) 0.040(3) 0.001(2) 0.021(2) 0.003(2)
C17 0.025(2) 0.029(2) 0.026(2) -0.0003(18) 0.0157(19) -0.0020(18)
C18 0.031(3) 0.029(2) 0.025(2) 0.0018(19) 0.013(2) 0.001(2)
C19 0.047(3) 0.033(3) 0.037(3) -0.003(2) 0.027(2) -0.003(2)
C20 0.033(3) 0.046(3) 0.033(3) -0.014(2) 0.017(2) -0.014(2)
C21 0.024(2) 0.055(3) 0.032(2) -0.007(2) 0.010(2) -0.001(2)
C22 0.025(2) 0.041(3) 0.035(3) -0.004(2) 0.013(2) 0.006(2)
C23 0.025(2) 0.030(2) 0.022(2) -0.0031(17) 0.0128(18) -0.0021(18)
C24 0.028(2) 0.029(2) 0.027(2) -0.0003(18) 0.0139(19) -0.0012(19)
C25 0.033(3) 0.028(2) 0.037(3) -0.002(2) 0.017(2) 0.007(2)
C26 0.039(3) 0.051(3) 0.037(3) -0.003(2) 0.025(2) 0.010(2)
C27 0.053(3) 0.048(3) 0.046(3) 0.008(2) 0.038(3) 0.014(3)
C28 0.043(3) 0.039(3) 0.036(3) 0.008(2) 0.027(2) 0.006(2)
C29 0.033(3) 0.032(2) 0.024(2) 0.0039(19) 0.0163(19) 0.005(2)
C30 0.063(3) 0.024(2) 0.044(3) -0.005(2) 0.028(3) 0.007(2)
C101 0.087(6) 0.127(8) 0.100(7) 0.003(6) 0.020(5) -0.007(5)
C102 0.141(9) 0.063(5) 0.145(10) -0.014(6) 0.093(9) -0.002(5)

loop_
_atom_type_symbol
_atom_type_description
_atom_type_scat_dispersion_real
_atom_type_scat_dispersion_imag
_atom_type_scat_source
C C 0.0033 0.0016 'International Tables Vol C Tables 4.2.6.8 and 6.1.1.4'
H H 0.0000 0.0000 'International Tables Vol C Tables 4.2.6.8 and 6.1.1.4'
P P 0.1023 0.0942 'International Tables Vol C Tables 4.2.6.8 and 6.1.1.4'
Cl Cl 0.1484 0.1585 'International Tables Vol C Tables 4.2.6.8 and 6.1.1.4'
Cr Cr 0.3209 0.6236 'International Tables Vol C Tables 4.2.6.8 and 6.1.1.4'
N N 0.0061 0.0033 'International Tables Vol C Tables 4.2.6.8 and 6.1.1.4'

loop_
_geom_angle_atom_site_label_1
_geom_angle_atom_site_label_2
_geom_angle_atom_site_label_3
_geom_angle
N1 Cr Cl1 175.01(9)
N1 Cr Cl3 90.40(9)
Cl1 Cr Cl3 93.16(5)
N1 Cr Cl2 89.57(10)
Cl1 Cr Cl2 93.46(5)
Cl3 Cr Cl2 97.02(5)
N1 Cr P1 85.27(9)
Cl1 Cr P1 91.23(5)
Cl3 Cr P1 89.89(5)
Cl2 Cr P1 171.41(5)
N1 Cr P2 81.24(9)
Cl1 Cr P2 94.76(4)
Cl3 Cr P2 168.81(5)
Cl2 Cr P2 90.38(5)
P1 Cr P2 82.06(5)
C11 P1 C5 101.65(19)
C11 P1 C1 108.66(19)
C5 P1 C1 102.42(18)
C11 P1 Cr 110.22(14)
C5 P1 Cr 125.77(14)
C1 P1 Cr 107.10(14)
C17 P2 C23 101.67(19)
C17 P2 C2 104.35(19)
C23 P2 C2 113.42(18)
C17 P2 Cr 114.72(13)
C23 P2 Cr 118.09(14)
C2 P2 Cr 104.07(13)
C29 N1 Cr 178.1(4)
C4 C1 C2 112.7(3)
C4 C1 P1 108.6(3)
C2 C1 P1 110.7(3)
C4 C1 HC1 108.2
C2 C1 HC1 108.2
P1 C1 HC1 108.2
C3 C2 C1 112.9(3)
C3 C2 P2 118.7(3)
C1 C2 P2 110.9(3)
C3 C2 HC2 104.2
C1 C2 HC2 104.2
P2 C2 HC2 104.2
C2 C3 H3A 109.5
C2 C3 H3B 109.5
H3A C3 H3B 109.5
C2 C3 H3C 109.5
H3A C3 H3C 109.5
H3B C3 H3C 109.5
C1 C4 H4A 109.5
C1 C4 H4B 109.5
H4A C4 H4B 109.5
C1 C4 H4C 109.5
H4A C4 H4C 109.5
H4B C4 H4C 109.5
C6 C5 C10 119.1(4)
C6 C5 P1 123.3(4)
C10 C5 P1 117.5(3)
C5 C6 C7 120.3(5)
C5 C6 H6 119.9
C7 C6 H6 119.9
C8 C7 C6 120.7(5)
C8 C7 H7 119.7
C6 C7 H7 119.7
C7 C8 C9 119.5(5)
C7 C8 H8 120.2
C9 C8 H8 120.2
C8 C9 C10 120.5(5)
C8 C9 H9 119.7
C10 C9 H9 119.8
C9 C10 C5 120.0(5)
C9 C10 H10 120.0
C5 C10 H10 120.0
C16 C11 C12 118.5(4)
C16 C11 P1 124.4(3)
C12 C11 P1 116.9(3)
C13 C12 C11 120.5(4)
C13 C12 H12 119.7
C11 C12 H12 119.7
C14 C13 C12 120.2(5)
C14 C13 H13 119.9
C12 C13 H13 119.9
C13 C14 C15 120.4(5)
C13 C14 H14 119.8
C15 C14 H14 119.8
C14 C15 C16 119.2(5)
C14 C15 H15 120.4
C16 C15 H15 120.4
C11 C16 C15 121.1(4)
C11 C16 H16 119.5
C15 C16 H16 119.5
C18 C17 C22 117.3(4)
C18 C17 P2 123.6(3)
C22 C17 P2 119.1(3)
C19 C18 C17 120.8(4)
C19 C18 H18 119.6
C17 C18 H18 119.6
C20 C19 C18 120.3(4)
C20 C19 H19 119.9
C18 C19 H19 119.9
C21 C20 C19 120.0(4)
C21 C20 H20 120.0
C19 C20 H20 120.0
C20 C21 C22 120.0(5)
C20 C21 H21 120.0
C22 C21 H21 120.0
C21 C22 C17 121.6(4)
C21 C22 H22 119.2
C17 C22 H22 119.2
C24 C23 C28 118.1(4)
C24 C23 P2 118.6(3)
C28 C23 P2 123.1(3)
C25 C24 C23 121.2(4)
C25 C24 H24 119.4
C23 C24 H24 119.4
C26 C25 C24 120.3(4)
C26 C25 H25 119.8
C24 C25 H25 119.8
C25 C26 C27 120.0(4)
C25 C26 H26 120.0
C27 C26 H26 120.0
C26 C27 C28 120.3(4)
C26 C27 H27 119.8
C28 C27 H27 119.8
C27 C28 C23 120.1(4)
C27 C28 H28 119.9
C23 C28 H28 119.9
N1 C29 C30 178.5(5)
C29 C30 H30A 109.5
C29 C30 H30B 109.5
H30A C30 H30B 109.5
C29 C30 H30C 109.5
H30A C30 H30C 109.5
H30B C30 H30C 109.5
C102 C101 H10A 109.5
C102 C101 H10B 109.5
H10A C101 H10B 109.5
C102 C101 H10C 109.5
H10A C101 H10C 109.5
H10B C101 H10C 109.5
N2 C102 C101 178.6(14)

loop_
_geom_bond_atom_site_label_1
_geom_bond_atom_site_label_2
_geom_bond_distance
Cr N1 2.069(3)
Cr Cl1 2.2894(13)
Cr Cl3 2.2998(13)
Cr Cl2 2.3160(13)
Cr P1 2.5009(13)
Cr P2 2.5228(13)
P1 C11 1.813(4)
P1 C5 1.825(4)
P1 C1 1.852(4)
P2 C17 1.818(4)
P2 C23 1.825(4)
P2 C2 1.858(4)
N1 C29 1.132(5)
N2 C102 1.111(13)
C1 C4 1.539(6)
C1 C2 1.540(5)
C1 HC1 0.9900
C2 C3 1.526(5)
C2 HC2 0.9900
C3 H3A 0.9700
C3 H3B 0.9700
C3 H3C 0.9700
C4 H4A 0.9700
C4 H4B 0.9700
C4 H4C 0.9700
C5 C6 1.369(6)
C5 C10 1.391(6)
C6 C7 1.388(7)
C6 H6 0.9400
C7 C8 1.361(7)
C7 H7 0.9400
C8 C9 1.373(7)
C8 H8 0.9400
C9 C10 1.380(6)
C9 H9 0.9400
C10 H10 0.9400
C11 C16 1.380(6)
C11 C12 1.389(6)
C12 C13 1.380(6)
C12 H12 0.9400
C13 C14 1.371(7)
C13 H13 0.9400
C14 C15 1.376(7)
C14 H14 0.9400
C15 C16 1.392(6)
C15 H15 0.9400
C16 H16 0.9400
C17 C18 1.384(6)
C17 C22 1.391(6)
C18 C19 1.379(6)
C18 H18 0.9400
C19 C20 1.371(7)
C19 H19 0.9400
C20 C21 1.358(6)
C20 H20 0.9400
C21 C22 1.372(6)
C21 H21 0.9400
C22 H22 0.9400
C23 C24 1.384(6)
C23 C28 1.399(6)
C24 C25 1.378(6)
C24 H24 0.9400
C25 C26 1.361(6)
C25 H25 0.9400
C26 C27 1.377(6)
C26 H26 0.9400
C27 C28 1.384(6)
C27 H27 0.9400
C28 H28 0.9400
C29 C30 1.448(6)
C30 H30A 0.9700
C30 H30B 0.9700
C30 H30C 0.9700
C101 C102 1.421(12)
C101 H10A 0.9700
C101 H10B 0.9700
C101 H10C 0.9700

loop_
_geom_torsion_atom_site_label_1
_geom_torsion_atom_site_label_2
_geom_torsion_atom_site_label_3
_geom_torsion_atom_site_label_4
_geom_torsion
N1 Cr P1 C11 29.72(17)
Cl1 Cr P1 C11 -153.85(15)
Cl3 Cr P1 C11 -60.69(15)
Cl2 Cr P1 C11 83.0(4)
P2 Cr P1 C11 111.51(15)
N1 Cr P1 C5 151.77(18)
Cl1 Cr P1 C5 -31.81(17)
Cl3 Cr P1 C5 61.35(17)
Cl2 Cr P1 C5 -155.0(3)
P2 Cr P1 C5 -126.44(16)
N1 Cr P1 C1 -88.31(16)
Cl1 Cr P1 C1 88.12(14)
Cl3 Cr P1 C1 -178.72(14)
Cl2 Cr P1 C1 -35.0(4)
P2 Cr P1 C1 -6.52(14)
N1 Cr P2 C17 -45.17(17)
Cl1 Cr P2 C17 137.83(15)
Cl3 Cr P2 C17 -87.2(3)
Cl2 Cr P2 C17 44.33(15)
P1 Cr P2 C17 -131.58(15)
N1 Cr P2 C23 -165.05(17)
Cl1 Cr P2 C23 17.96(15)
Cl3 Cr P2 C23 152.9(3)
Cl2 Cr P2 C23 -75.55(15)
P1 Cr P2 C23 108.54(15)
N1 Cr P2 C2 68.20(16)
Cl1 Cr P2 C2 -108.79(13)
Cl3 Cr P2 C2 26.1(3)
Cl2 Cr P2 C2 157.71(13)
P1 Cr P2 C2 -18.21(13)
Cl1 Cr N1 C29 -79(10)
Cl3 Cr N1 C29 57(10)
Cl2 Cr N1 C29 154(10)
P1 Cr N1 C29 -33(10)
P2 Cr N1 C29 -116(10)
C11 P1 C1 C4 153.8(3)
C5 P1 C1 C4 46.7(3)
Cr P1 C1 C4 -87.2(3)
C11 P1 C1 C2 -82.0(3)
C5 P1 C1 C2 171.0(3)
Cr P1 C1 C2 37.0(3)
C4 C1 C2 C3 -70.9(4)
P1 C1 C2 C3 167.2(3)
C4 C1 C2 P2 65.1(4)
P1 C1 C2 P2 -56.7(3)
C17 P2 C2 C3 -58.9(3)
C23 P2 C2 C3 50.9(4)
Cr P2 C2 C3 -179.5(3)
C17 P2 C2 C1 167.9(3)
C23 P2 C2 C1 -82.3(3)
Cr P2 C2 C1 47.3(3)
C11 P1 C5 C6 145.0(4)
C1 P1 C5 C6 -102.7(4)
Cr P1 C5 C6 19.3(5)
C11 P1 C5 C10 -39.7(4)
C1 P1 C5 C10 72.6(4)
Cr P1 C5 C10 -165.4(3)
C10 C5 C6 C7 -0.5(7)
P1 C5 C6 C7 174.7(4)
C5 C6 C7 C8 1.1(8)
C6 C7 C8 C9 -1.4(8)
C7 C8 C9 C10 1.2(8)
C8 C9 C10 C5 -0.7(8)
C6 C5 C10 C9 0.3(7)
P1 C5 C10 C9 -175.2(4)
C5 P1 C11 C16 120.4(4)
C1 P1 C11 C16 12.8(4)
Cr P1 C11 C16 -104.3(4)
C5 P1 C11 C12 -63.9(4)
C1 P1 C11 C12 -171.5(3)
Cr P1 C11 C12 71.4(3)
C16 C11 C12 C13 -1.2(7)
P1 C11 C12 C13 -177.1(4)
C11 C12 C13 C14 2.2(8)
C12 C13 C14 C15 -3.0(8)
C13 C14 C15 C16 2.8(8)
C12 C11 C16 C15 1.0(7)
P1 C11 C16 C15 176.6(4)
C14 C15 C16 C11 -1.8(7)
C23 P2 C17 C18 -140.0(4)
C2 P2 C17 C18 -21.9(4)
Cr P2 C17 C18 91.4(3)
C23 P2 C17 C22 41.6(4)
C2 P2 C17 C22 159.7(3)
Cr P2 C17 C22 -87.1(3)
C22 C17 C18 C19 -0.9(6)
P2 C17 C18 C19 -179.4(3)
C17 C18 C19 C20 0.5(7)
C18 C19 C20 C21 0.8(7)
C19 C20 C21 C22 -1.4(7)
C20 C21 C22 C17 0.9(7)
C18 C17 C22 C21 0.3(6)
P2 C17 C22 C21 178.8(3)
C17 P2 C23 C24 -98.3(3)
C2 P2 C23 C24 150.2(3)
Cr P2 C23 C24 28.1(4)
C17 P2 C23 C28 77.1(4)
C2 P2 C23 C28 -34.3(4)
Cr P2 C23 C28 -156.5(3)
C28 C23 C24 C25 1.3(6)
P2 C23 C24 C25 176.9(3)
C23 C24 C25 C26 -0.7(7)
C24 C25 C26 C27 -0.5(7)
C25 C26 C27 C28 1.1(8)
C26 C27 C28 C23 -0.5(7)
C24 C23 C28 C27 -0.7(6)
P2 C23 C28 C27 -176.2(4)
Cr N1 C29 C30 98(26)
